data_1559320
loop_
_publ_author_name
'Fostvedt, Jade I.'
'Grant, Lauren N.'
'Kriegel, Benjamin M.'
'Obenhuber, Andreas H.'
'Lohrey, Trevor D.'
'Bergman, Robert G.'
'Arnold, John'

_publ_section_title
;
 1,2-Addition and cycloaddition reactions of niobium bis(imido) and oxo
 imido complexes
;
_journal_name_full 'Chemical Science'
_journal_paper_doi 10.1039/D0SC03489D
_journal_year 2020
_chemical_formula_moiety 'C43 H69 N4 Nb'
_chemical_formula_sum 'C43 H69 N4 Nb'
_chemical_formula_weight 734.93
_chemical_melting_point 463
_chemical_name_common (BDI)Nb(NtBu)(NHtBu)(CCtBu)
_chemical_name_systematic
(3,3-diemethylbut-1-ynylyl)-(tert-butyl)amino-(tert-butyl)imino-(N,N?-bis(2,6-diisopropylphenyl)-3,5-dimethyl-B-diketiminato)-niobium(V)
_chemical_properties_physical Air-sensitive,Moisture-sensitive,Oxygen-sensitive
_space_group_crystal_system orthorhombic
_space_group_IT_number 61
_space_group_name_Hall '-P 2ac 2ab'
_space_group_name_H-M_alt 'P b c a'
_atom_sites_solution_hydrogens mixed
_audit_creation_date 2020-05-17
_audit_creation_method
;
Olex2 1.2
(compiled May 18 2018 14:05:52 for OlexSys, GUI svn.r5506)
;
_audit_update_record
;
2020-05-17 deposited with the CCDC.	2020-10-08 downloaded from the CCDC.
;
_cell_angle_alpha 90
_cell_angle_beta 90
_cell_angle_gamma 90
_cell_formula_units_Z 8
_cell_length_a 19.517(2)
_cell_length_b 18.7959(18)
_cell_length_c 22.580(3)
_cell_measurement_reflns_used 9375
_cell_measurement_temperature 100
_cell_measurement_theta_max 25.34
_cell_measurement_theta_min 2.35
_cell_volume 8283.2(16)
_computing_molecular_graphics 'Olex2 (Dolomanov et al., 2009)'
_computing_publication_material 'Olex2 (Dolomanov et al., 2009)'
_computing_structure_refinement 'ShelXL (Sheldrick, 2015)'
_diffrn_ambient_temperature 100
_diffrn_measured_fraction_theta_full 1.000
_diffrn_measured_fraction_theta_max 0.996
_diffrn_measurement_device_type 'Bruker APEX-II CCD'
_diffrn_measurement_method '\f and \w scans'
_diffrn_radiation_type MoK\a
_diffrn_radiation_wavelength 0.71073
_diffrn_reflns_av_R_equivalents 0.0696
_diffrn_reflns_av_unetI/netI 0.0290
_diffrn_reflns_Laue_measured_fraction_full 1.000
_diffrn_reflns_Laue_measured_fraction_max 0.996
_diffrn_reflns_number 7601
_diffrn_reflns_point_group_measured_fraction_full 1.000
_diffrn_reflns_point_group_measured_fraction_max 0.996
_diffrn_reflns_theta_full 25.000
_diffrn_reflns_theta_max 25.407
_diffrn_reflns_theta_min 1.754
_diffrn_standards_number 0
_exptl_absorpt_coefficient_mu 0.323
_exptl_absorpt_correction_T_max 0.7452
_exptl_absorpt_correction_T_min 0.7100
_exptl_absorpt_correction_type multi-scan
_exptl_absorpt_process_details
;
SADABS-2014/5 (Bruker,2014) was used for absorption correction.
wR2(int) was 0.0977 before and 0.0696 after correction.
The Ratio of minimum to maximum transmission is 0.9528.
The \l/2 correction factor is Not present.
;
_exptl_crystal_colour yellow
_exptl_crystal_colour_primary yellow
_exptl_crystal_density_diffrn 1.179
_exptl_crystal_description plate
_exptl_crystal_F_000 3168
_exptl_crystal_recrystallization_method 'Re-crystallisation from solvent: n-Hexane'
_exptl_crystal_size_max 0.12
_exptl_crystal_size_mid 0.08
_exptl_crystal_size_min 0.08
_refine_diff_density_max 1.028
_refine_diff_density_min -1.251
_refine_diff_density_rms 0.070
_refine_ls_extinction_method none
_refine_ls_goodness_of_fit_ref 1.051
_refine_ls_hydrogen_treatment mixed
_refine_ls_matrix_type full
_refine_ls_number_parameters 450
_refine_ls_number_reflns 7601
_refine_ls_number_restraints 0
_refine_ls_restrained_S_all 1.051
_refine_ls_R_factor_all 0.0559
_refine_ls_R_factor_gt 0.0447
_refine_ls_shift/su_max 0.000
_refine_ls_shift/su_mean 0.000
_refine_ls_structure_factor_coef Fsqd
_refine_ls_weighting_details 'w=1/[\s^2^(Fo^2^)+(0.0168P)^2^+22.5747P] where P=(Fo^2^+2Fc^2^)/3'
_refine_ls_weighting_scheme calc
_refine_ls_wR_factor_gt 0.0918
_refine_ls_wR_factor_ref 0.0970
_reflns_Friedel_coverage 0.000
_reflns_number_gt 6392
_reflns_number_total 7601
_reflns_threshold_expression 'I > 2\s(I)'
_cod_data_source_file d0sc03489d2.cif
_cod_data_source_block bmkxr40
_cod_database_code 1559320
_shelx_shelxl_version_number 2018/3
_shelx_space_group_comment
;
The symmetry employed for this shelxl refinement is uniquely defined
by the following loop, which should always be used as a source of
symmetry information in preference to the above space-group names.
They are only intended as comments.
;
_shelx_estimated_absorpt_t_max 0.975
_shelx_estimated_absorpt_t_min 0.962
_olex2_refinement_description
;
1. Fixed Uiso
 At 1.2 times of:
  All C(H) groups
 At 1.5 times of:
  All C(H,H,H) groups
2. Uiso/Uaniso restraints and constraints
Uanis(N4) = Uanis(Nb1)
3.a Ternary CH refined with riding coordinates:
 C27(H27), C12(H12), C24(H24), C15(H15)
3.b Aromatic/amide H refined with riding coordinates:
 C2(H2), C21(H21), C22(H22), C8(H8), C9(H9), C10(H10), C20(H20)
3.c Idealised Me refined as rotating group:
 C5(H5A,H5B,H5C), C41(H41A,H41B,H41C), C35(H35A,H35B,H35C), C28(H28A,H28B,
 H28C), C36(H36A,H36B,H36C), C4(H4A,H4B,H4C), C29(H29A,H29B,H29C), C25(H25A,
 H25B,H25C), C26(H26A,H26B,H26C), C31(H31A,H31B,H31C), C37(H37A,H37B,H37C),
 C13(H13A,H13B,H13C), C42(H42A,H42B,H42C), C43(H43A,H43B,H43C), C32(H32A,H32B,
 H32C), C33(H33A,H33B,H33C), C14(H14A,H14B,H14C), C17(H17A,H17B,H17C), C16(H16A,
 H16B,H16C)
;
_olex2_submission_special_instructions 'No special instructions were received'

loop_
_space_group_symop_operation_xyz
'x, y, z'
'-x+1/2, -y, z+1/2'
'x+1/2, -y+1/2, -z'
'-x, y+1/2, -z+1/2'
'-x, -y, -z'
'x-1/2, y, -z-1/2'
'-x-1/2, y-1/2, z'
'x, -y-1/2, z-1/2'

loop_
_atom_site_label
_atom_site_type_symbol
_atom_site_fract_x
_atom_site_fract_y
_atom_site_fract_z
_atom_site_U_iso_or_equiv
_atom_site_adp_type
_atom_site_occupancy
_atom_site_site_symmetry_order
_atom_site_calc_flag
_atom_site_refinement_flags_posn
_atom_site_refinement_flags_adp
_atom_site_refinement_flags_occupancy
_atom_site_disorder_assembly
_atom_site_disorder_group
Nb1 Nb 0.82754(2) 0.12933(2) 0.06631(2) 0.01667(8) Uani 1 1 d . . . . .
N2 N 0.72085(12) 0.15651(12) 0.04374(10) 0.0188(5) Uani 1 1 d . . . . .
N3 N 0.87486(12) 0.20292(13) 0.03795(11) 0.0235(5) Uani 1 1 d . . . . .
N4 N 0.84111(11) 0.05935(12) 0.00297(10) 0.01667(8) Uani 1 1 d . . . . .
N1 N 0.79797(12) 0.17479(12) 0.15694(10) 0.0202(5) Uani 1 1 d . . . . .
C27 C 0.62063(15) 0.05389(16) 0.08493(13) 0.0246(6) Uani 1 1 d . . . . .
H27 H 0.663081 0.067268 0.107086 0.029 Uiso 1 1 calc R . . . .
C23 C 0.63396(13) 0.06649(15) 0.01937(13) 0.0195(6) Uani 1 1 d . . . . .
C18 C 0.68150(14) 0.11749(15) -0.00042(12) 0.0196(6) Uani 1 1 d . . . . .
C2 C 0.71586(15) 0.25516(16) 0.11242(13) 0.0238(6) Uani 1 1 d . . . . .
H2 H 0.701277 0.303286 0.114907 0.029 Uiso 1 1 calc R . . . .
C5 C 0.63530(16) 0.25257(17) 0.02955(14) 0.0301(7) Uani 1 1 d . . . . .
H5A H 0.653551 0.283130 -0.001883 0.045 Uiso 1 1 calc GR . . . .
H5B H 0.607900 0.281264 0.056970 0.045 Uiso 1 1 calc GR . . . .
H5C H 0.606447 0.215466 0.012008 0.045 Uiso 1 1 calc GR . . . .
C39 C 0.92700(17) 0.02109(16) 0.15027(13) 0.0275(7) Uani 1 1 d . . . . .
C7 C 0.88845(16) 0.18244(16) 0.23359(13) 0.0249(7) Uani 1 1 d . . . . .
C34 C 0.83412(15) -0.01758(15) -0.00461(13) 0.0233(6) Uani 1 1 d . . . . .
C40 C 0.96368(16) -0.03460(16) 0.18420(13) 0.0266(7) Uani 1 1 d . . . . .
C6 C 0.82645(15) 0.15308(15) 0.21369(12) 0.0213(6) Uani 1 1 d . . . . .
C11 C 0.78978(16) 0.10475(18) 0.24863(13) 0.0295(7) Uani 1 1 d . . . . .
C21 C 0.60287(15) 0.04225(17) -0.08267(13) 0.0277(7) Uani 1 1 d . . . . .
H21 H 0.576162 0.016643 -0.110649 0.033 Uiso 1 1 calc R . . . .
C1 C 0.75674(15) 0.23099(16) 0.15970(13) 0.0241(6) Uani 1 1 d . . . . .
C12 C 0.93324(17) 0.22898(16) 0.19462(14) 0.0308(7) Uani 1 1 d . . . . .
H12 H 0.916151 0.224271 0.153050 0.037 Uiso 1 1 calc R . . . .
C19 C 0.68898(14) 0.13105(16) -0.06146(13) 0.0253(7) Uani 1 1 d . . . . .
C41 C 0.96664(19) -0.01356(18) 0.24960(14) 0.0379(8) Uani 1 1 d . . . . .
H41A H 0.990289 0.032190 0.253590 0.057 Uiso 1 1 calc GR . . . .
H41B H 0.991565 -0.050057 0.271884 0.057 Uiso 1 1 calc GR . . . .
H41C H 0.919974 -0.009322 0.265222 0.057 Uiso 1 1 calc GR . . . .
C22 C 0.59576(14) 0.02889(16) -0.02272(13) 0.0242(6) Uani 1 1 d . . . . .
H22 H 0.564340 -0.006494 -0.009878 0.029 Uiso 1 1 calc R . . . .
C3 C 0.69404(14) 0.21835(15) 0.06283(12) 0.0207(6) Uani 1 1 d . . . . .
C38 C 0.89629(18) 0.06599(16) 0.12257(13) 0.0308(7) Uani 1 1 d . . . . .
C35 C 0.79147(16) -0.04632(17) 0.04673(15) 0.0337(8) Uani 1 1 d . . . . .
H35A H 0.815337 -0.037133 0.084144 0.051 Uiso 1 1 calc GR . . . .
H35B H 0.784941 -0.097676 0.041800 0.051 Uiso 1 1 calc GR . . . .
H35C H 0.746756 -0.022611 0.047222 0.051 Uiso 1 1 calc GR . . . .
C8 C 0.90887(17) 0.16795(17) 0.29163(13) 0.0299(7) Uani 1 1 d . . . . .
H8 H 0.949827 0.188706 0.306410 0.036 Uiso 1 1 calc R . . . .
C9 C 0.87096(17) 0.12428(19) 0.32781(13) 0.0347(8) Uani 1 1 d . . . . .
H9 H 0.884780 0.116714 0.367653 0.042 Uiso 1 1 calc R . . . .
C10 C 0.81298(17) 0.09150(19) 0.30636(14) 0.0350(8) Uani 1 1 d . . . . .
H10 H 0.788354 0.059485 0.330997 0.042 Uiso 1 1 calc R . . . .
C28 C 0.60332(16) -0.02332(17) 0.10056(15) 0.0320(7) Uani 1 1 d . . . . .
H28A H 0.559408 -0.036317 0.082502 0.048 Uiso 1 1 calc GR . . . .
H28B H 0.600099 -0.028287 0.143669 0.048 Uiso 1 1 calc GR . . . .
H28C H 0.639383 -0.054768 0.085495 0.048 Uiso 1 1 calc GR . . . .
C36 C 0.90603(15) -0.05041(18) -0.00413(14) 0.0315(7) Uani 1 1 d . . . . .
H36A H 0.932793 -0.031085 -0.037143 0.047 Uiso 1 1 calc GR . . . .
H36B H 0.902424 -0.102177 -0.008297 0.047 Uiso 1 1 calc GR . . . .
H36C H 0.928825 -0.038967 0.033343 0.047 Uiso 1 1 calc GR . . . .
C30 C 0.91292(16) 0.25733(17) 0.00715(13) 0.0287(7) Uani 1 1 d . . . . .
C24 C 0.73782(17) 0.18679(18) -0.08679(14) 0.0348(8) Uani 1 1 d . . . . .
H24 H 0.763717 0.208656 -0.053195 0.042 Uiso 1 1 calc R . . . .
C4 C 0.74644(19) 0.27254(19) 0.21658(14) 0.0384(9) Uani 1 1 d . . . . .
H4A H 0.706684 0.253576 0.237886 0.058 Uiso 1 1 calc GR . . . .
H4B H 0.738604 0.322783 0.207176 0.058 Uiso 1 1 calc GR . . . .
H4C H 0.787375 0.268105 0.241447 0.058 Uiso 1 1 calc GR . . . .
C29 C 0.56229(19) 0.10218(19) 0.10664(16) 0.0419(9) Uani 1 1 d . . . . .
H29A H 0.575874 0.152106 0.102285 0.063 Uiso 1 1 calc GR . . . .
H29B H 0.552755 0.092084 0.148409 0.063 Uiso 1 1 calc GR . . . .
H29C H 0.521039 0.093165 0.083059 0.063 Uiso 1 1 calc GR . . . .
C15 C 0.72629(17) 0.0668(2) 0.22635(15) 0.0420(9) Uani 1 1 d . . . . .
H15 H 0.722497 0.076992 0.183007 0.050 Uiso 1 1 calc R . . . .
C25 C 0.6987(2) 0.24638(19) -0.11932(15) 0.0411(9) Uani 1 1 d . . . . .
H25A H 0.674666 0.226309 -0.153579 0.062 Uiso 1 1 calc GR . . . .
H25B H 0.731160 0.282720 -0.132751 0.062 Uiso 1 1 calc GR . . . .
H25C H 0.665342 0.267978 -0.092301 0.062 Uiso 1 1 calc GR . . . .
C20 C 0.64876(16) 0.09275(18) -0.10140(14) 0.0301(7) Uani 1 1 d . . . . .
H20 H 0.653266 0.101888 -0.142598 0.036 Uiso 1 1 calc R . . . .
C26 C 0.78967(17) 0.1540(2) -0.12990(15) 0.0401(9) Uani 1 1 d . . . . .
H26A H 0.816143 0.117121 -0.109465 0.060 Uiso 1 1 calc GR . . . .
H26B H 0.820756 0.191109 -0.144309 0.060 Uiso 1 1 calc GR . . . .
H26C H 0.765248 0.132824 -0.163475 0.060 Uiso 1 1 calc GR . . . .
C31 C 0.96906(17) 0.28694(18) 0.04775(14) 0.0335(8) Uani 1 1 d . . . . .
H31A H 0.948045 0.307575 0.083226 0.050 Uiso 1 1 calc GR . . . .
H31B H 0.994905 0.323753 0.026647 0.050 Uiso 1 1 calc GR . . . .
H31C H 1.000118 0.248399 0.059331 0.050 Uiso 1 1 calc GR . . . .
C37 C 0.79816(18) -0.0342(2) -0.06295(16) 0.0417(9) Uani 1 1 d . . . . .
H37A H 0.751982 -0.013739 -0.062465 0.063 Uiso 1 1 calc GR . . . .
H37B H 0.795058 -0.085874 -0.068060 0.063 Uiso 1 1 calc GR . . . .
H37C H 0.824342 -0.013667 -0.095802 0.063 Uiso 1 1 calc GR . . . .
C13 C 1.00732(18) 0.2047(2) 0.19531(18) 0.0458(9) Uani 1 1 d . . . . .
H13A H 1.025896 0.209763 0.235415 0.069 Uiso 1 1 calc GR . . . .
H13B H 1.034102 0.234023 0.167851 0.069 Uiso 1 1 calc GR . . . .
H13C H 1.009864 0.154777 0.183108 0.069 Uiso 1 1 calc GR . . . .
C42 C 0.92631(19) -0.10573(17) 0.17712(17) 0.0406(9) Uani 1 1 d . . . . .
H42A H 0.880039 -0.101799 0.193654 0.061 Uiso 1 1 calc GR . . . .
H42B H 0.951609 -0.142995 0.198169 0.061 Uiso 1 1 calc GR . . . .
H42C H 0.923361 -0.117914 0.134995 0.061 Uiso 1 1 calc GR . . . .
C43 C 1.03679(18) -0.04202(19) 0.15969(16) 0.0400(8) Uani 1 1 d . . . . .
H43A H 1.034796 -0.057945 0.118402 0.060 Uiso 1 1 calc GR . . . .
H43B H 1.062135 -0.076954 0.183319 0.060 Uiso 1 1 calc GR . . . .
H43C H 1.060076 0.004113 0.161727 0.060 Uiso 1 1 calc GR . . . .
C32 C 0.8612(2) 0.3179(2) -0.0076(2) 0.0538(11) Uani 1 1 d . . . . .
H32A H 0.828867 0.301352 -0.037790 0.081 Uiso 1 1 calc GR . . . .
H32B H 0.886150 0.359445 -0.022517 0.081 Uiso 1 1 calc GR . . . .
H32C H 0.835984 0.331091 0.028334 0.081 Uiso 1 1 calc GR . . . .
C33 C 0.9435(2) 0.2282(2) -0.04871(17) 0.0558(12) Uani 1 1 d . . . . .
H33A H 0.969635 0.184991 -0.039601 0.084 Uiso 1 1 calc GR . . . .
H33B H 0.974145 0.263752 -0.066239 0.084 Uiso 1 1 calc GR . . . .
H33C H 0.906881 0.216736 -0.076787 0.084 Uiso 1 1 calc GR . . . .
C14 C 0.9285(2) 0.30771(19) 0.2117(2) 0.0573(12) Uani 1 1 d . . . . .
H14A H 0.936317 0.312885 0.254315 0.086 Uiso 1 1 calc GR . . . .
H14B H 0.882813 0.325829 0.201701 0.086 Uiso 1 1 calc GR . . . .
H14C H 0.963203 0.334779 0.189888 0.086 Uiso 1 1 calc GR . . . .
C17 C 0.6618(2) 0.0949(3) 0.2554(3) 0.0798(16) Uani 1 1 d . . . . .
H17A H 0.621956 0.069026 0.240115 0.120 Uiso 1 1 calc GR . . . .
H17B H 0.656807 0.145715 0.246492 0.120 Uiso 1 1 calc GR . . . .
H17C H 0.664839 0.088290 0.298356 0.120 Uiso 1 1 calc GR . . . .
C16 C 0.7318(2) -0.0122(2) 0.2332(2) 0.0674(13) Uani 1 1 d . . . . .
H16A H 0.734654 -0.024308 0.275321 0.101 Uiso 1 1 calc GR . . . .
H16B H 0.773008 -0.029213 0.212812 0.101 Uiso 1 1 calc GR . . . .
H16C H 0.691271 -0.034956 0.215836 0.101 Uiso 1 1 calc GR . . . .
H4 H 0.8684(18) 0.0736(18) -0.0299(16) 0.042(10) Uiso 1 1 d . . . . .

loop_
_atom_site_aniso_label
_atom_site_aniso_U_11
_atom_site_aniso_U_22
_atom_site_aniso_U_33
_atom_site_aniso_U_23
_atom_site_aniso_U_13
_atom_site_aniso_U_12
Nb1 0.02204(13) 0.01317(13) 0.01479(13) 0.00068(10) -0.00395(10) -0.00121(10)
N2 0.0215(12) 0.0179(12) 0.0171(12) 0.0014(10) -0.0046(9) -0.0023(10)
N3 0.0183(12) 0.0251(14) 0.0272(14) 0.0079(11) -0.0024(10) -0.0004(10)
N4 0.02204(13) 0.01317(13) 0.01479(13) 0.00068(10) -0.00395(10) -0.00121(10)
N1 0.0221(12) 0.0212(13) 0.0172(12) 0.0018(10) -0.0053(10) 0.0014(10)
C27 0.0217(14) 0.0281(17) 0.0239(16) 0.0008(13) 0.0014(12) -0.0040(13)
C23 0.0168(13) 0.0188(15) 0.0228(15) 0.0009(12) -0.0008(11) 0.0012(11)
C18 0.0174(13) 0.0218(15) 0.0195(14) -0.0017(12) -0.0037(11) 0.0000(11)
C2 0.0287(15) 0.0191(15) 0.0237(16) 0.0018(12) -0.0031(12) 0.0044(12)
C5 0.0321(17) 0.0256(17) 0.0327(18) 0.0001(14) -0.0099(14) 0.0047(14)
C39 0.0411(18) 0.0207(16) 0.0206(16) -0.0043(13) -0.0065(14) 0.0029(14)
C7 0.0321(17) 0.0195(15) 0.0229(16) -0.0051(12) -0.0070(13) 0.0057(13)
C34 0.0259(15) 0.0204(15) 0.0236(15) -0.0060(12) -0.0017(12) -0.0024(12)
C40 0.0355(17) 0.0203(16) 0.0238(16) 0.0034(12) -0.0092(13) 0.0029(13)
C6 0.0275(15) 0.0232(15) 0.0132(14) -0.0009(11) -0.0040(12) 0.0053(12)
C11 0.0280(16) 0.0421(19) 0.0186(15) 0.0042(14) -0.0003(13) 0.0032(14)
C21 0.0222(15) 0.0346(18) 0.0264(17) -0.0060(14) -0.0063(12) -0.0032(13)
C1 0.0282(15) 0.0244(16) 0.0197(15) -0.0021(12) -0.0024(12) -0.0007(13)
C12 0.0390(18) 0.0229(17) 0.0307(18) -0.0020(13) -0.0167(14) -0.0072(14)
C19 0.0233(15) 0.0308(17) 0.0219(15) 0.0044(13) -0.0054(12) -0.0061(12)
C41 0.055(2) 0.0338(19) 0.0252(17) 0.0028(15) -0.0090(16) 0.0091(17)
C22 0.0165(14) 0.0252(16) 0.0308(17) -0.0026(13) -0.0019(12) -0.0038(12)
C3 0.0223(14) 0.0200(15) 0.0197(15) 0.0064(12) -0.0025(12) -0.0016(11)
C38 0.048(2) 0.0226(17) 0.0212(16) -0.0049(13) -0.0088(14) 0.0070(15)
C35 0.0274(16) 0.0260(18) 0.048(2) 0.0067(15) 0.0045(15) 0.0004(14)
C8 0.0363(18) 0.0299(18) 0.0234(16) -0.0060(14) -0.0106(14) 0.0069(14)
C9 0.0408(19) 0.049(2) 0.0138(15) -0.0021(14) -0.0069(14) 0.0159(16)
C10 0.0362(19) 0.049(2) 0.0201(16) 0.0098(15) 0.0030(14) 0.0103(16)
C28 0.0295(17) 0.0319(18) 0.0348(18) 0.0078(15) 0.0044(14) -0.0025(14)
C36 0.0237(16) 0.040(2) 0.0313(18) -0.0025(15) 0.0018(13) 0.0022(14)
C30 0.0311(16) 0.0310(18) 0.0240(16) 0.0020(13) 0.0007(13) -0.0169(14)
C24 0.0406(19) 0.041(2) 0.0223(16) 0.0101(14) -0.0096(14) -0.0184(16)
C4 0.048(2) 0.040(2) 0.0266(18) -0.0082(15) -0.0104(16) 0.0194(17)
C29 0.049(2) 0.037(2) 0.039(2) -0.0031(16) 0.0223(17) -0.0008(17)
C15 0.0328(18) 0.066(3) 0.0276(18) 0.0221(17) -0.0041(15) -0.0110(17)
C25 0.057(2) 0.039(2) 0.0273(18) 0.0105(16) -0.0016(16) -0.0092(18)
C20 0.0291(16) 0.042(2) 0.0190(16) 0.0020(14) -0.0059(13) -0.0047(14)
C26 0.0282(17) 0.057(2) 0.0349(19) 0.0216(17) -0.0035(15) -0.0071(16)
C31 0.0349(18) 0.0352(19) 0.0303(17) 0.0003(14) -0.0032(14) -0.0157(15)
C37 0.0377(19) 0.049(2) 0.038(2) -0.0204(17) -0.0104(16) 0.0077(17)
C13 0.036(2) 0.051(2) 0.050(2) 0.0085(19) -0.0056(17) -0.0073(17)
C42 0.047(2) 0.0230(18) 0.052(2) 0.0056(16) -0.0149(18) -0.0008(15)
C43 0.043(2) 0.036(2) 0.040(2) 0.0072(16) -0.0013(17) 0.0044(16)
C32 0.061(3) 0.032(2) 0.068(3) 0.0176(19) -0.027(2) -0.0136(19)
C33 0.045(2) 0.083(3) 0.039(2) -0.018(2) 0.0127(18) -0.030(2)
C14 0.073(3) 0.028(2) 0.071(3) -0.005(2) -0.017(2) -0.0103(19)
C17 0.032(2) 0.085(4) 0.123(5) 0.013(3) 0.003(3) -0.005(2)
C16 0.056(3) 0.059(3) 0.087(4) 0.001(3) -0.020(3) -0.015(2)

loop_
_atom_type_symbol
_atom_type_description
_atom_type_scat_dispersion_real
_atom_type_scat_dispersion_imag
_atom_type_scat_source
C C 0.0033 0.0016 'International Tables Vol C Tables 4.2.6.8 and 6.1.1.4'
H H 0.0000 0.0000 'International Tables Vol C Tables 4.2.6.8 and 6.1.1.4'
N N 0.0061 0.0033 'International Tables Vol C Tables 4.2.6.8 and 6.1.1.4'
Nb Nb -2.0727 0.6215 'International Tables Vol C Tables 4.2.6.8 and 6.1.1.4'

loop_
_geom_angle_atom_site_label_1
_geom_angle_atom_site_label_2
_geom_angle_atom_site_label_3
_geom_angle
_geom_angle_site_symmetry_1
_geom_angle_site_symmetry_3
_geom_angle_publ_flag
N2 Nb1 N1 83.23(8) . . ?
N3 Nb1 N2 103.09(10) . . ?
N3 Nb1 N4 100.86(11) . . ?
N3 Nb1 N1 99.32(10) . . ?
N3 Nb1 C38 108.17(12) . . ?
N4 Nb1 N2 96.57(9) . . ?
N4 Nb1 N1 159.31(9) . . ?
N4 Nb1 C38 88.62(10) . . ?
C38 Nb1 N2 146.72(11) . . ?
C38 Nb1 N1 80.77(10) . . ?
C18 N2 Nb1 122.66(17) . . ?
C3 N2 Nb1 119.57(18) . . ?
C3 N2 C18 116.7(2) . . ?
C30 N3 Nb1 172.0(2) . . ?
Nb1 N4 H4 117(2) . . ?
C34 N4 Nb1 137.38(19) . . ?
C34 N4 H4 104(2) . . ?
C6 N1 Nb1 125.85(17) . . ?
C1 N1 Nb1 119.39(18) . . ?
C1 N1 C6 114.4(2) . . ?
C23 C27 H27 107.8 . . ?
C23 C27 C28 114.2(3) . . ?
C23 C27 C29 110.2(3) . . ?
C28 C27 H27 107.8 . . ?
C28 C27 C29 108.8(3) . . ?
C29 C27 H27 107.8 . . ?
C18 C23 C27 121.9(2) . . ?
C22 C23 C27 119.4(3) . . ?
C22 C23 C18 118.7(3) . . ?
C23 C18 N2 118.3(2) . . ?
C23 C18 C19 120.1(3) . . ?
C19 C18 N2 121.6(2) . . ?
C1 C2 H2 115.6 . . ?
C3 C2 H2 115.6 . . ?
C3 C2 C1 128.8(3) . . ?
H5A C5 H5B 109.5 . . ?
H5A C5 H5C 109.5 . . ?
H5B C5 H5C 109.5 . . ?
C3 C5 H5A 109.5 . . ?
C3 C5 H5B 109.5 . . ?
C3 C5 H5C 109.5 . . ?
C38 C39 C40 179.1(4) . . ?
C6 C7 C12 122.5(3) . . ?
C8 C7 C6 118.0(3) . . ?
C8 C7 C12 119.5(3) . . ?
N4 C34 C35 108.2(2) . . ?
N4 C34 C36 108.2(2) . . ?
N4 C34 C37 110.3(3) . . ?
C35 C34 C36 110.6(3) . . ?
C37 C34 C35 109.4(3) . . ?
C37 C34 C36 110.2(3) . . ?
C39 C40 C41 109.6(3) . . ?
C39 C40 C42 109.4(3) . . ?
C39 C40 C43 109.1(3) . . ?
C41 C40 C42 110.2(3) . . ?
C41 C40 C43 109.6(3) . . ?
C42 C40 C43 109.0(3) . . ?
C7 C6 N1 120.1(3) . . ?
C11 C6 N1 118.9(3) . . ?
C11 C6 C7 121.0(3) . . ?
C6 C11 C10 118.3(3) . . ?
C6 C11 C15 122.4(3) . . ?
C10 C11 C15 119.3(3) . . ?
C22 C21 H21 120.2 . . ?
C20 C21 H21 120.2 . . ?
C20 C21 C22 119.5(3) . . ?
N1 C1 C2 124.3(3) . . ?
N1 C1 C4 122.0(3) . . ?
C2 C1 C4 113.6(3) . . ?
C7 C12 H12 107.5 . . ?
C7 C12 C14 112.1(3) . . ?
C13 C12 C7 111.7(3) . . ?
C13 C12 H12 107.5 . . ?
C13 C12 C14 110.2(3) . . ?
C14 C12 H12 107.5 . . ?
C18 C19 C24 123.7(3) . . ?
C20 C19 C18 118.7(3) . . ?
C20 C19 C24 117.6(3) . . ?
C40 C41 H41A 109.5 . . ?
C40 C41 H41B 109.5 . . ?
C40 C41 H41C 109.5 . . ?
H41A C41 H41B 109.5 . . ?
H41A C41 H41C 109.5 . . ?
H41B C41 H41C 109.5 . . ?
C23 C22 H22 119.4 . . ?
C21 C22 C23 121.3(3) . . ?
C21 C22 H22 119.4 . . ?
N2 C3 C2 124.9(3) . . ?
N2 C3 C5 120.2(3) . . ?
C2 C3 C5 115.0(3) . . ?
C39 C38 Nb1 168.3(3) . . ?
C34 C35 H35A 109.5 . . ?
C34 C35 H35B 109.5 . . ?
C34 C35 H35C 109.5 . . ?
H35A C35 H35B 109.5 . . ?
H35A C35 H35C 109.5 . . ?
H35B C35 H35C 109.5 . . ?
C7 C8 H8 119.3 . . ?
C9 C8 C7 121.4(3) . . ?
C9 C8 H8 119.3 . . ?
C8 C9 H9 120.0 . . ?
C8 C9 C10 120.1(3) . . ?
C10 C9 H9 120.0 . . ?
C11 C10 H10 119.6 . . ?
C9 C10 C11 120.9(3) . . ?
C9 C10 H10 119.6 . . ?
C27 C28 H28A 109.5 . . ?
C27 C28 H28B 109.5 . . ?
C27 C28 H28C 109.5 . . ?
H28A C28 H28B 109.5 . . ?
H28A C28 H28C 109.5 . . ?
H28B C28 H28C 109.5 . . ?
C34 C36 H36A 109.5 . . ?
C34 C36 H36B 109.5 . . ?
C34 C36 H36C 109.5 . . ?
H36A C36 H36B 109.5 . . ?
H36A C36 H36C 109.5 . . ?
H36B C36 H36C 109.5 . . ?
N3 C30 C31 109.7(3) . . ?
N3 C30 C32 106.7(3) . . ?
N3 C30 C33 110.6(3) . . ?
C31 C30 C32 109.0(3) . . ?
C33 C30 C31 110.5(3) . . ?
C33 C30 C32 110.2(3) . . ?
C19 C24 H24 108.3 . . ?
C19 C24 C25 111.6(3) . . ?
C19 C24 C26 112.0(3) . . ?
C25 C24 H24 108.3 . . ?
C26 C24 H24 108.3 . . ?
C26 C24 C25 108.5(3) . . ?
C1 C4 H4A 109.5 . . ?
C1 C4 H4B 109.5 . . ?
C1 C4 H4C 109.5 . . ?
H4A C4 H4B 109.5 . . ?
H4A C4 H4C 109.5 . . ?
H4B C4 H4C 109.5 . . ?
C27 C29 H29A 109.5 . . ?
C27 C29 H29B 109.5 . . ?
C27 C29 H29C 109.5 . . ?
H29A C29 H29B 109.5 . . ?
H29A C29 H29C 109.5 . . ?
H29B C29 H29C 109.5 . . ?
C11 C15 H15 107.2 . . ?
C17 C15 C11 111.8(3) . . ?
C17 C15 H15 107.2 . . ?
C16 C15 C11 112.0(3) . . ?
C16 C15 H15 107.2 . . ?
C16 C15 C17 111.2(4) . . ?
C24 C25 H25A 109.5 . . ?
C24 C25 H25B 109.5 . . ?
C24 C25 H25C 109.5 . . ?
H25A C25 H25B 109.5 . . ?
H25A C25 H25C 109.5 . . ?
H25B C25 H25C 109.5 . . ?
C21 C20 C19 121.7(3) . . ?
C21 C20 H20 119.2 . . ?
C19 C20 H20 119.2 . . ?
C24 C26 H26A 109.5 . . ?
C24 C26 H26B 109.5 . . ?
C24 C26 H26C 109.5 . . ?
H26A C26 H26B 109.5 . . ?
H26A C26 H26C 109.5 . . ?
H26B C26 H26C 109.5 . . ?
C30 C31 H31A 109.5 . . ?
C30 C31 H31B 109.5 . . ?
C30 C31 H31C 109.5 . . ?
H31A C31 H31B 109.5 . . ?
H31A C31 H31C 109.5 . . ?
H31B C31 H31C 109.5 . . ?
C34 C37 H37A 109.5 . . ?
C34 C37 H37B 109.5 . . ?
C34 C37 H37C 109.5 . . ?
H37A C37 H37B 109.5 . . ?
H37A C37 H37C 109.5 . . ?
H37B C37 H37C 109.5 . . ?
C12 C13 H13A 109.5 . . ?
C12 C13 H13B 109.5 . . ?
C12 C13 H13C 109.5 . . ?
H13A C13 H13B 109.5 . . ?
H13A C13 H13C 109.5 . . ?
H13B C13 H13C 109.5 . . ?
C40 C42 H42A 109.5 . . ?
C40 C42 H42B 109.5 . . ?
C40 C42 H42C 109.5 . . ?
H42A C42 H42B 109.5 . . ?
H42A C42 H42C 109.5 . . ?
H42B C42 H42C 109.5 . . ?
C40 C43 H43A 109.5 . . ?
C40 C43 H43B 109.5 . . ?
C40 C43 H43C 109.5 . . ?
H43A C43 H43B 109.5 . . ?
H43A C43 H43C 109.5 . . ?
H43B C43 H43C 109.5 . . ?
C30 C32 H32A 109.5 . . ?
C30 C32 H32B 109.5 . . ?
C30 C32 H32C 109.5 . . ?
H32A C32 H32B 109.5 . . ?
H32A C32 H32C 109.5 . . ?
H32B C32 H32C 109.5 . . ?
C30 C33 H33A 109.5 . . ?
C30 C33 H33B 109.5 . . ?
C30 C33 H33C 109.5 . . ?
H33A C33 H33B 109.5 . . ?
H33A C33 H33C 109.5 . . ?
H33B C33 H33C 109.5 . . ?
C12 C14 H14A 109.5 . . ?
C12 C14 H14B 109.5 . . ?
C12 C14 H14C 109.5 . . ?
H14A C14 H14B 109.5 . . ?
H14A C14 H14C 109.5 . . ?
H14B C14 H14C 109.5 . . ?
C15 C17 H17A 109.5 . . ?
C15 C17 H17B 109.5 . . ?
C15 C17 H17C 109.5 . . ?
H17A C17 H17B 109.5 . . ?
H17A C17 H17C 109.5 . . ?
H17B C17 H17C 109.5 . . ?
C15 C16 H16A 109.5 . . ?
C15 C16 H16B 109.5 . . ?
C15 C16 H16C 109.5 . . ?
H16A C16 H16B 109.5 . . ?
H16A C16 H16C 109.5 . . ?
H16B C16 H16C 109.5 . . ?

loop_
_geom_bond_atom_site_label_1
_geom_bond_atom_site_label_2
_geom_bond_distance
_geom_bond_site_symmetry_2
_geom_bond_publ_flag
Nb1 N2 2.204(2) . ?
Nb1 N3 1.782(2) . ?
Nb1 N4 1.961(2) . ?
Nb1 N1 2.291(2) . ?
Nb1 C38 2.198(3) . ?
N2 C18 1.457(3) . ?
N2 C3 1.346(4) . ?
N3 C30 1.443(4) . ?
N4 C34 1.462(4) . ?
N4 H4 0.95(4) . ?
N1 C6 1.455(3) . ?
N1 C1 1.329(4) . ?
C27 H27 1.0000 . ?
C27 C23 1.522(4) . ?
C27 C28 1.531(4) . ?
C27 C29 1.536(4) . ?
C23 C18 1.407(4) . ?
C23 C22 1.399(4) . ?
C18 C19 1.409(4) . ?
C2 H2 0.9500 . ?
C2 C1 1.408(4) . ?
C2 C3 1.383(4) . ?
C5 H5A 0.9800 . ?
C5 H5B 0.9800 . ?
C5 H5C 0.9800 . ?
C5 C3 1.514(4) . ?
C39 C40 1.482(4) . ?
C39 C38 1.209(4) . ?
C7 C6 1.404(4) . ?
C7 C12 1.518(4) . ?
C7 C8 1.397(4) . ?
C34 C35 1.526(4) . ?
C34 C36 1.533(4) . ?
C34 C37 1.525(4) . ?
C40 C41 1.530(4) . ?
C40 C42 1.531(4) . ?
C40 C43 1.537(5) . ?
C6 C11 1.400(4) . ?
C11 C10 1.402(4) . ?
C11 C15 1.515(5) . ?
C21 H21 0.9500 . ?
C21 C22 1.384(4) . ?
C21 C20 1.372(4) . ?
C1 C4 1.517(4) . ?
C12 H12 1.0000 . ?
C12 C13 1.516(5) . ?
C12 C14 1.532(5) . ?
C19 C24 1.528(4) . ?
C19 C20 1.396(4) . ?
C41 H41A 0.9800 . ?
C41 H41B 0.9800 . ?
C41 H41C 0.9800 . ?
C22 H22 0.9500 . ?
C35 H35A 0.9800 . ?
C35 H35B 0.9800 . ?
C35 H35C 0.9800 . ?
C8 H8 0.9500 . ?
C8 C9 1.374(5) . ?
C9 H9 0.9500 . ?
C9 C10 1.376(5) . ?
C10 H10 0.9500 . ?
C28 H28A 0.9800 . ?
C28 H28B 0.9800 . ?
C28 H28C 0.9800 . ?
C36 H36A 0.9800 . ?
C36 H36B 0.9800 . ?
C36 H36C 0.9800 . ?
C30 C31 1.533(4) . ?
C30 C32 1.558(5) . ?
C30 C33 1.499(5) . ?
C24 H24 1.0000 . ?
C24 C25 1.542(5) . ?
C24 C26 1.533(5) . ?
C4 H4A 0.9800 . ?
C4 H4B 0.9800 . ?
C4 H4C 0.9800 . ?
C29 H29A 0.9800 . ?
C29 H29B 0.9800 . ?
C29 H29C 0.9800 . ?
C15 H15 1.0000 . ?
C15 C17 1.515(6) . ?
C15 C16 1.498(6) . ?
C25 H25A 0.9800 . ?
C25 H25B 0.9800 . ?
C25 H25C 0.9800 . ?
C20 H20 0.9500 . ?
C26 H26A 0.9800 . ?
C26 H26B 0.9800 . ?
C26 H26C 0.9800 . ?
C31 H31A 0.9800 . ?
C31 H31B 0.9800 . ?
C31 H31C 0.9800 . ?
C37 H37A 0.9800 . ?
C37 H37B 0.9800 . ?
C37 H37C 0.9800 . ?
C13 H13A 0.9800 . ?
C13 H13B 0.9800 . ?
C13 H13C 0.9800 . ?
C42 H42A 0.9800 . ?
C42 H42B 0.9800 . ?
C42 H42C 0.9800 . ?
C43 H43A 0.9800 . ?
C43 H43B 0.9800 . ?
C43 H43C 0.9800 . ?
C32 H32A 0.9800 . ?
C32 H32B 0.9800 . ?
C32 H32C 0.9800 . ?
C33 H33A 0.9800 . ?
C33 H33B 0.9800 . ?
C33 H33C 0.9800 . ?
C14 H14A 0.9800 . ?
C14 H14B 0.9800 . ?
C14 H14C 0.9800 . ?
C17 H17A 0.9800 . ?
C17 H17B 0.9800 . ?
C17 H17C 0.9800 . ?
C16 H16A 0.9800 . ?
C16 H16B 0.9800 . ?
C16 H16C 0.9800 . ?

loop_
_geom_torsion_atom_site_label_1
_geom_torsion_atom_site_label_2
_geom_torsion_atom_site_label_3
_geom_torsion_atom_site_label_4
_geom_torsion
_geom_torsion_site_symmetry_1
_geom_torsion_site_symmetry_2
_geom_torsion_site_symmetry_3
_geom_torsion_site_symmetry_4
_geom_torsion_publ_flag
Nb1 N2 C18 C23 100.6(3) . . . . ?
Nb1 N2 C18 C19 -81.0(3) . . . . ?
Nb1 N2 C3 C2 -25.5(4) . . . . ?
Nb1 N2 C3 C5 154.8(2) . . . . ?
Nb1 N4 C34 C35 15.5(4) . . . . ?
Nb1 N4 C34 C36 -104.3(3) . . . . ?
Nb1 N4 C34 C37 135.1(3) . . . . ?
Nb1 N1 C6 C7 83.6(3) . . . . ?
Nb1 N1 C6 C11 -98.7(3) . . . . ?
Nb1 N1 C1 C2 16.3(4) . . . . ?
Nb1 N1 C1 C4 -167.6(2) . . . . ?
N2 C18 C19 C24 -0.1(5) . . . . ?
N2 C18 C19 C20 -178.7(3) . . . . ?
N1 C6 C11 C10 -171.6(3) . . . . ?
N1 C6 C11 C15 8.2(5) . . . . ?
C27 C23 C18 N2 2.8(4) . . . . ?
C27 C23 C18 C19 -175.6(3) . . . . ?
C27 C23 C22 C21 175.5(3) . . . . ?
C23 C18 C19 C24 178.3(3) . . . . ?
C23 C18 C19 C20 -0.4(4) . . . . ?
C18 N2 C3 C2 166.0(3) . . . . ?
C18 N2 C3 C5 -13.7(4) . . . . ?
C18 C23 C22 C21 -1.6(4) . . . . ?
C18 C19 C24 C25 -116.2(3) . . . . ?
C18 C19 C24 C26 122.0(3) . . . . ?
C18 C19 C20 C21 -0.5(5) . . . . ?
C7 C6 C11 C10 6.0(5) . . . . ?
C7 C6 C11 C15 -174.2(3) . . . . ?
C7 C8 C9 C10 2.6(5) . . . . ?
C6 N1 C1 C2 -170.5(3) . . . . ?
C6 N1 C1 C4 5.6(4) . . . . ?
C6 C7 C12 C13 -130.5(3) . . . . ?
C6 C7 C12 C14 105.3(3) . . . . ?
C6 C7 C8 C9 2.2(4) . . . . ?
C6 C11 C10 C9 -1.0(5) . . . . ?
C6 C11 C15 C17 -108.1(4) . . . . ?
C6 C11 C15 C16 126.4(4) . . . . ?
C1 N1 C6 C7 -89.1(3) . . . . ?
C1 N1 C6 C11 88.6(3) . . . . ?
C1 C2 C3 N2 -16.1(5) . . . . ?
C1 C2 C3 C5 163.6(3) . . . . ?
C12 C7 C6 N1 -8.8(4) . . . . ?
C12 C7 C6 C11 173.6(3) . . . . ?
C12 C7 C8 C9 -177.9(3) . . . . ?
C22 C23 C18 N2 179.8(2) . . . . ?
C22 C23 C18 C19 1.3(4) . . . . ?
C22 C21 C20 C19 0.3(5) . . . . ?
C3 N2 C18 C23 -91.3(3) . . . . ?
C3 N2 C18 C19 87.1(3) . . . . ?
C3 C2 C1 N1 20.6(5) . . . . ?
C3 C2 C1 C4 -155.8(3) . . . . ?
C8 C7 C6 N1 171.0(3) . . . . ?
C8 C7 C6 C11 -6.6(4) . . . . ?
C8 C7 C12 C13 49.7(4) . . . . ?
C8 C7 C12 C14 -74.5(4) . . . . ?
C8 C9 C10 C11 -3.2(5) . . . . ?
C10 C11 C15 C17 71.7(4) . . . . ?
C10 C11 C15 C16 -53.8(5) . . . . ?
C28 C27 C23 C18 -146.8(3) . . . . ?
C28 C27 C23 C22 36.3(4) . . . . ?
C24 C19 C20 C21 -179.2(3) . . . . ?
C29 C27 C23 C18 90.4(3) . . . . ?
C29 C27 C23 C22 -86.5(3) . . . . ?
C15 C11 C10 C9 179.1(3) . . . . ?
C20 C21 C22 C23 0.7(5) . . . . ?
C20 C19 C24 C25 62.4(4) . . . . ?
C20 C19 C24 C26 -59.3(4) . . . . ?
